data_7110872
loop_
_publ_author_name
'D\"ohler, Thomas'
'G\"orls, Helmar'
'Walther, Dirk'

_publ_section_title
;
 Di- and oligo-nuclear nickel complexes with oxalic amidinato bridging
 ligands: syntheses, structures and catalytic reactions
;
_journal_issue 11
_journal_name_full 'Chemical Communications'
_journal_page_first 945
_journal_paper_doi 10.1039/b000791i
_journal_year 2000
_chemical_formula_sum 'C44 H50 N4 Ni2 O4'
_chemical_formula_weight 816.30
_chemical_name_systematic
; 
 ? 
;
_space_group_IT_number 14
_symmetry_cell_setting monoclinic
_symmetry_space_group_name_Hall '-P 2yn'
_symmetry_space_group_name_H-M 'P 1 21/n 1'
_atom_sites_solution_hydrogens geom
_atom_sites_solution_primary direct
_atom_sites_solution_secondary difmap
_audit_creation_method SHELXL
_cell_angle_alpha 90.00
_cell_angle_beta 98.278(6)
_cell_angle_gamma 90.00
_cell_formula_units_Z 4
_cell_length_a 12.696(2)
_cell_length_b 8.873(1)
_cell_length_c 36.989(4)
_cell_measurement_temperature 183(2)
_cell_volume 4123.5(9)
_computing_cell_refinement DENZO
_computing_data_collection DENZO
_computing_data_reduction DENZO
_computing_molecular_graphics SHELXTL/PC
_computing_publication_material SHELXL-93
_computing_structure_refinement 'SHELXL-93 (Sheldrick, 1993)'
_computing_structure_solution 'SHELXS-86 (Sheldrick, 1990)'
_diffrn_ambient_temperature 183(2)
_diffrn_measurement_device KappaCCD
_diffrn_measurement_method phi-scan
_diffrn_radiation_monochromator graphite
_diffrn_radiation_source 'fine-focus sealed tube'
_diffrn_radiation_type MoK\a
_diffrn_radiation_wavelength 0.71073
_diffrn_reflns_av_R_equivalents 0.0897
_diffrn_reflns_av_sigmaI/netI 0.1024
_diffrn_reflns_limit_h_max 13
_diffrn_reflns_limit_h_min -13
_diffrn_reflns_limit_k_max 9
_diffrn_reflns_limit_k_min 0
_diffrn_reflns_limit_l_max 40
_diffrn_reflns_limit_l_min -41
_diffrn_reflns_number 4609
_diffrn_reflns_theta_max 23.27
_diffrn_reflns_theta_min 2.81
_exptl_absorpt_coefficient_mu 0.959
_exptl_crystal_colour brown
_exptl_crystal_density_diffrn 1.315
_exptl_crystal_description prism
_exptl_crystal_F_000 1720
_exptl_crystal_size_max 0.40
_exptl_crystal_size_mid 0.35
_exptl_crystal_size_min 0.10
_refine_diff_density_max 0.385
_refine_diff_density_min -0.563
_refine_diff_density_rms 0.114
_refine_ls_extinction_method none
_refine_ls_goodness_of_fit_all 1.074
_refine_ls_goodness_of_fit_obs 1.149
_refine_ls_hydrogen_treatment rigid-group
_refine_ls_matrix_type full
_refine_ls_number_parameters 487
_refine_ls_number_reflns 3173
_refine_ls_number_restraints 0
_refine_ls_restrained_S_all 1.171
_refine_ls_restrained_S_obs 1.149
_refine_ls_R_factor_all 0.1080
_refine_ls_R_factor_obs 0.0805
_refine_ls_shift/esd_max 0.025
_refine_ls_shift/esd_mean 0.003
_refine_ls_structure_factor_coef Fsqd
_refine_ls_weighting_details 'w=1/[\s^2^(Fo^2^)+(0.1326P)^2^+15.6052P] where P=(Fo^2^+2Fc^2^)/3'
_refine_ls_weighting_scheme calc
_refine_ls_wR_factor_all 0.2709
_refine_ls_wR_factor_obs 0.2307
_reflns_number_observed 2607
_reflns_number_total 3331
_reflns_observed_criterion >2sigma(I)
_cod_data_source_file b000791isup1.cif
_cod_data_source_block 4
_cod_depositor_comments
;
The following automatic conversions were performed:

'_refine_ls_weighting_scheme' value 'calc
w=1/[\s^2^(Fo^2^)+(0.1326P)^2^+15.6052P] where P=(Fo^2^+2Fc^2^)/3'
was changed to 'calc'. New tag '_refine_ls_weighting_details' was
created. The value of the new tag was set to
'w=1/[\s^2^(Fo^2^)+(0.1326P)^2^+15.6052P] where P=(Fo^2^+2Fc^2^)/3'.

Automatic conversion script
Id: cif_fix_values 3143 2015-03-26 13:38:13Z robertas 
;
_cod_original_sg_symbol_H-M P2(1)/n
_cod_database_code 7110872

loop_
_symmetry_equiv_pos_as_xyz
'x, y, z'
'-x+1/2, y+1/2, -z+1/2'
'-x, -y, -z'
'x-1/2, -y-1/2, z-1/2'

loop_
_atom_site_aniso_label
_atom_site_aniso_U_11
_atom_site_aniso_U_22
_atom_site_aniso_U_33
_atom_site_aniso_U_23
_atom_site_aniso_U_13
_atom_site_aniso_U_12
Ni1 0.0300(10) 0.0374(9) 0.0489(8) -0.0111(7) 0.0129(6) -0.0105(7)
Ni2 0.0270(10) 0.0390(10) 0.0420(8) -0.0081(6) 0.0101(6) -0.0070(7)
O1 0.032(5) 0.058(5) 0.048(4) -0.012(4) 0.015(3) -0.022(4)
O2 0.034(5) 0.031(4) 0.054(5) -0.011(4) 0.013(3) -0.002(4)
O3 0.036(5) 0.040(5) 0.063(5) -0.020(4) 0.023(4) -0.016(4)
O4 0.040(5) 0.047(5) 0.055(5) -0.016(4) 0.017(4) -0.010(4)
N1 0.020(5) 0.034(5) 0.050(5) -0.006(4) 0.016(4) -0.010(4)
N2 0.027(6) 0.018(5) 0.055(5) -0.004(4) 0.013(4) -0.011(4)
N3 0.031(6) 0.052(6) 0.040(5) -0.016(5) 0.012(4) -0.016(5)
N4 0.021(6) 0.022(5) 0.054(5) -0.002(4) 0.013(4) -0.010(4)
C1 0.013(7) 0.048(7) 0.039(6) -0.001(5) 0.012(4) 0.004(5)
C2 0.022(7) 0.028(6) 0.046(6) 0.001(5) 0.013(4) -0.009(5)
C3 0.030(8) 0.053(8) 0.046(6) -0.009(6) 0.002(5) -0.009(6)
C4 0.046(8) 0.053(8) 0.041(6) -0.018(6) 0.004(5) -0.003(7)
C5 0.046(9) 0.032(7) 0.052(7) -0.010(5) 0.008(5) -0.010(6)
C6 0.064(9) 0.065(9) 0.048(7) -0.017(6) 0.019(6) -0.012(7)
C7 0.043(8) 0.042(7) 0.072(8) -0.005(6) 0.016(6) -0.016(6)
C8 0.042(9) 0.048(8) 0.049(6) -0.003(6) 0.007(5) -0.011(6)
C9 0.035(8) 0.052(8) 0.051(7) -0.001(6) 0.010(5) -0.003(7)
C10 0.043(8) 0.040(7) 0.041(6) -0.007(5) 0.003(5) 0.015(6)
C11 0.033(8) 0.062(8) 0.060(7) -0.011(6) 0.012(5) 0.011(6)
C12 0.050(9) 0.038(7) 0.086(9) -0.021(7) 0.027(6) -0.032(7)
C13 0.014(6) 0.012(5) 0.059(6) -0.012(5) 0.016(4) 0.002(4)
C14 0.028(7) 0.030(6) 0.047(6) -0.004(5) 0.012(5) 0.001(5)
C15 0.019(7) 0.046(8) 0.070(8) -0.013(6) 0.010(5) -0.006(6)
C16 0.036(8) 0.032(7) 0.070(8) -0.002(6) 0.017(6) -0.013(6)
C17 0.046(8) 0.034(7) 0.055(7) 0.004(6) 0.018(5) 0.000(6)
C18 0.020(7) 0.027(6) 0.061(7) 0.007(5) 0.015(5) -0.003(5)
C19 0.044(8) 0.027(6) 0.056(7) -0.001(5) 0.000(5) -0.005(5)
C20 0.046(9) 0.086(11) 0.103(12) -0.009(9) 0.042(8) -0.033(9)
C21 0.035(8) 0.037(7) 0.087(10) 0.003(7) 0.010(6) -0.002(6)
C22 0.021(7) 0.027(6) 0.052(6) -0.016(5) 0.012(5) -0.007(5)
C23 0.015(7) 0.050(8) 0.056(7) -0.005(6) 0.004(5) 0.000(6)
C24 0.026(8) 0.041(7) 0.076(8) -0.014(6) 0.009(6) -0.006(6)
C25 0.033(8) 0.041(8) 0.077(9) -0.025(7) 0.019(6) -0.017(7)
C26 0.066(10) 0.053(8) 0.048(7) -0.015(6) 0.023(6) -0.034(8)
C27 0.042(8) 0.026(6) 0.052(6) -0.019(5) 0.012(5) -0.016(6)
C28 0.062(9) 0.054(9) 0.064(8) 0.005(7) -0.002(6) 0.013(7)
C29 0.047(10) 0.125(14) 0.119(14) -0.062(11) 0.053(9) -0.039(10)
C30 0.067(9) 0.042(8) 0.063(8) -0.014(6) 0.004(6) -0.005(7)
C31 0.019(7) 0.038(7) 0.044(6) -0.002(5) 0.010(4) -0.010(6)
C32 0.033(8) 0.038(7) 0.058(7) 0.004(6) 0.008(5) -0.008(6)
C33 0.030(8) 0.049(8) 0.062(8) -0.013(6) 0.005(5) 0.000(6)
C34 0.022(8) 0.055(8) 0.056(7) -0.017(6) 0.013(5) -0.006(6)
C35 0.032(8) 0.070(9) 0.048(6) -0.006(6) 0.014(5) -0.018(7)
C36 0.021(7) 0.037(7) 0.055(7) -0.008(5) 0.008(5) -0.004(5)
C37 0.029(8) 0.104(11) 0.081(10) -0.029(9) 0.032(6) -0.011(8)
C38 0.035(8) 0.032(7) 0.041(6) -0.003(5) 0.008(5) -0.016(6)
C39 0.028(8) 0.049(8) 0.053(7) 0.003(6) 0.010(5) -0.004(6)
C40 0.026(8) 0.047(7) 0.064(7) 0.004(6) 0.015(5) 0.005(6)
C41 0.033(8) 0.023(6) 0.057(7) -0.010(5) 0.014(5) -0.009(5)
C42 0.038(8) 0.035(7) 0.055(7) 0.003(5) 0.014(5) -0.012(6)
C43 0.028(7) 0.033(7) 0.054(6) -0.004(5) 0.012(5) -0.003(6)
C44 0.036(8) 0.073(10) 0.085(10) -0.012(8) 0.033(6) -0.019(7)

loop_
_atom_site_label
_atom_site_type_symbol
_atom_site_fract_x
_atom_site_fract_y
_atom_site_fract_z
_atom_site_U_iso_or_equiv
_atom_site_thermal_displace_type
_atom_site_occupancy
_atom_site_calc_flag
_atom_site_refinement_flags
Ni1 Ni 0.57526(10) 0.1527(2) 0.08063(4) 0.0381(5) Uani 1 d .
Ni2 Ni 0.67667(10) 0.5881(2) 0.17400(4) 0.0355(5) Uani 1 d .
O1 O 0.7985(5) 0.7032(9) 0.1837(2) 0.045(2) Uani 1 d .
O2 O 0.6188(5) 0.6581(7) 0.2141(2) 0.039(2) Uani 1 d .
O3 O 0.4680(5) 0.0114(8) 0.0759(2) 0.045(2) Uani 1 d .
O4 O 0.6460(6) 0.0676(8) 0.0456(2) 0.046(2) Uani 1 d .
N1 N 0.6828(6) 0.2988(9) 0.0905(2) 0.034(2) Uani 1 d .
N2 N 0.5149(6) 0.2523(9) 0.1177(2) 0.033(2) Uani 1 d .
N3 N 0.7285(7) 0.5038(11) 0.1334(2) 0.041(2) Uani 1 d .
N4 N 0.5570(7) 0.4613(9) 0.1599(2) 0.032(2) Uani 1 d .
C1 C 0.6726(8) 0.3918(12) 0.1171(3) 0.033(3) Uani 1 d .
C2 C 0.5706(8) 0.3656(11) 0.1332(3) 0.031(2) Uani 1 d .
C3 C 0.8221(8) 0.7930(13) 0.2092(3) 0.043(3) Uani 1 d .
C4 C 0.7587(9) 0.8238(13) 0.2370(3) 0.047(3) Uani 1 d .
H4A H 0.7840(9) 0.8934(13) 0.2558(3) 0.056 Uiso 1 calc R
C5 C 0.6605(9) 0.7547(12) 0.2375(3) 0.043(3) Uani 1 d .
C6 C 0.5955(10) 0.7951(14) 0.2668(3) 0.058(3) Uani 1 d .
H6A H 0.5291(10) 0.7371(14) 0.2633(3) 0.087 Uiso 1 calc R
H6B H 0.5791(10) 0.9030(14) 0.2655(3) 0.087 Uiso 1 calc R
H6C H 0.6358(10) 0.7715(14) 0.2908(3) 0.087 Uiso 1 calc R
C7 C 0.9273(9) 0.8753(13) 0.2096(3) 0.052(3) Uani 1 d .
H7A H 0.9608(9) 0.8429(13) 0.1886(3) 0.077 Uiso 1 calc R
H7B H 0.9745(9) 0.8518(13) 0.2322(3) 0.077 Uiso 1 calc R
H7C H 0.9145(9) 0.9842(13) 0.2081(3) 0.077 Uiso 1 calc R
C8 C 0.4654(9) -0.1115(13) 0.0575(3) 0.046(3) Uani 1 d .
C9 C 0.5399(9) -0.1487(14) 0.0348(3) 0.046(3) Uani 1 d .
H9A H 0.5306(9) -0.2410(14) 0.0217(3) 0.055 Uiso 1 calc R
C10 C 0.6256(9) -0.0611(13) 0.0301(3) 0.041(3) Uani 1 d .
C11 C 0.7029(9) -0.1107(14) 0.0042(3) 0.051(3) Uani 1 d .
H11A H 0.7592(9) -0.0351(14) 0.0044(3) 0.077 Uiso 1 calc R
H11B H 0.6645(9) -0.1210(14) -0.0206(3) 0.077 Uiso 1 calc R
H11C H 0.7347(9) -0.2078(14) 0.0124(3) 0.077 Uiso 1 calc R
C12 C 0.3717(9) -0.2125(13) 0.0608(4) 0.056(3) Uani 1 d .
H12A H 0.3283(9) -0.1675(13) 0.0778(4) 0.084 Uiso 1 calc R
H12B H 0.3974(9) -0.3115(13) 0.0699(4) 0.084 Uiso 1 calc R
H12C H 0.3285(9) -0.2241(13) 0.0368(4) 0.084 Uiso 1 calc R
C13 C 0.4194(8) 0.1961(10) 0.1305(3) 0.027(2) Uani 1 d .
C14 C 0.3194(8) 0.2535(11) 0.1167(3) 0.034(3) Uani 1 d .
C15 C 0.2330(9) 0.1960(13) 0.1307(3) 0.045(3) Uani 1 d .
H15A H 0.1646(9) 0.2365(13) 0.1223(3) 0.054 Uiso 1 calc R
C16 C 0.2415(9) 0.0826(12) 0.1562(4) 0.045(3) Uani 1 d .
C17 C 0.3427(9) 0.0196(13) 0.1684(3) 0.044(3) Uani 1 d .
H17A H 0.3497(9) -0.0600(13) 0.1857(3) 0.053 Uiso 1 calc R
C18 C 0.4329(8) 0.0752(11) 0.1547(3) 0.035(3) Uani 1 d .
C19 C 0.3081(8) 0.3754(11) 0.0883(3) 0.043(3) Uani 1 d .
H19A H 0.3784(8) 0.4005(11) 0.0820(3) 0.064 Uiso 1 calc R
H19B H 0.2768(8) 0.4650(11) 0.0980(3) 0.064 Uiso 1 calc R
H19C H 0.2618(8) 0.3403(11) 0.0665(3) 0.064 Uiso 1 calc R
C20 C 0.1445(10) 0.0250(16) 0.1726(4) 0.075(4) Uani 1 d .
H20A H 0.1667(10) -0.0556(16) 0.1902(4) 0.113 Uiso 1 calc R
H20B H 0.0913(10) -0.0142(16) 0.1530(4) 0.113 Uiso 1 calc R
H20C H 0.1135(10) 0.1080(16) 0.1850(4) 0.113 Uiso 1 calc R
C21 C 0.5408(8) 0.0105(13) 0.1681(4) 0.053(3) Uani 1 d .
H21A H 0.5335(8) -0.0735(13) 0.1848(4) 0.080 Uiso 1 calc R
H21B H 0.5861(8) 0.0886(13) 0.1811(4) 0.080 Uiso 1 calc R
H21C H 0.5734(8) -0.0258(13) 0.1473(4) 0.080 Uiso 1 calc R
C22 C 0.7768(8) 0.2940(11) 0.0729(3) 0.033(3) Uani 1 d .
C23 C 0.8581(8) 0.1958(13) 0.0880(3) 0.040(3) Uani 1 d .
C24 C 0.9447(9) 0.1775(13) 0.0694(4) 0.047(3) Uani 1 d .
H24A H 1.0001(9) 0.1104(13) 0.0791(4) 0.057 Uiso 1 calc R
C25 C 0.9533(10) 0.2549(14) 0.0368(4) 0.049(3) Uani 1 d .
C26 C 0.8713(11) 0.3468(14) 0.0229(3) 0.055(4) Uani 1 d .
H26A H 0.8755(11) 0.3985(14) 0.0006(3) 0.065 Uiso 1 calc R
C27 C 0.7801(9) 0.3679(12) 0.0404(3) 0.040(3) Uani 1 d .
C28 C 0.8484(10) 0.1083(14) 0.1223(4) 0.061(4) Uani 1 d .
H28A H 0.7826(10) 0.1373(14) 0.1314(4) 0.091 Uiso 1 calc R
H28B H 0.9096(10) 0.1303(14) 0.1408(4) 0.091 Uiso 1 calc R
H28C H 0.8466(10) 0.0002(14) 0.1168(4) 0.091 Uiso 1 calc R
C29 C 1.0491(10) 0.2310(19) 0.0171(5) 0.093(6) Uani 1 d .
H29A H 1.0995(10) 0.1623(19) 0.0313(5) 0.140 Uiso 1 calc R
H29B H 1.0840(10) 0.3279(19) 0.0142(5) 0.140 Uiso 1 calc R
H29C H 1.0256(10) 0.1872(19) -0.0071(5) 0.140 Uiso 1 calc R
C30 C 0.6879(9) 0.4642(13) 0.0241(3) 0.058(3) Uani 1 d .
H30A H 0.7033(9) 0.5083(13) 0.0011(3) 0.086 Uiso 1 calc R
H30B H 0.6767(9) 0.5450(13) 0.0412(3) 0.086 Uiso 1 calc R
H30C H 0.6235(9) 0.4021(13) 0.0193(3) 0.086 Uiso 1 calc R
C31 C 0.4611(8) 0.4718(12) 0.1760(3) 0.033(3) Uani 1 d .
C32 C 0.3921(9) 0.5895(13) 0.1666(3) 0.043(3) Uani 1 d .
H32A H 0.4095(9) 0.6646(13) 0.1501(3) 0.051 Uiso 1 calc R
C33 C 0.2973(10) 0.5994(14) 0.1809(3) 0.047(3) Uani 1 d .
H33A H 0.2493(10) 0.6794(14) 0.1735(3) 0.057 Uiso 1 calc R
C34 C 0.2719(9) 0.4942(14) 0.2058(3) 0.043(3) Uani 1 d .
C35 C 0.3459(9) 0.3846(15) 0.2163(3) 0.049(3) Uani 1 d .
H35A H 0.3318(9) 0.3142(15) 0.2343(3) 0.059 Uiso 1 calc R
C36 C 0.4404(9) 0.3713(12) 0.2018(3) 0.037(3) Uani 1 d .
H36A H 0.4897(9) 0.2935(12) 0.2098(3) 0.045 Uiso 1 calc R
C37 C 0.1649(10) 0.5024(17) 0.2208(4) 0.069(4) Uani 1 d .
H37A H 0.1237(10) 0.5885(17) 0.2098(4) 0.104 Uiso 1 calc R
H37B H 0.1782(10) 0.5147(17) 0.2474(4) 0.104 Uiso 1 calc R
H37C H 0.1248(10) 0.4092(17) 0.2147(4) 0.104 Uiso 1 calc R
C38 C 0.8226(9) 0.5593(12) 0.1205(3) 0.036(3) Uani 1 d .
C39 C 0.9222(9) 0.5018(13) 0.1336(3) 0.043(3) Uani 1 d .
H39A H 0.9291(9) 0.4212(13) 0.1506(3) 0.051 Uiso 1 calc R
C40 C 1.0117(9) 0.5627(12) 0.1216(3) 0.045(3) Uani 1 d .
H40A H 1.0791(9) 0.5181(12) 0.1295(3) 0.054 Uiso 1 calc R
C41 C 1.0064(9) 0.6866(11) 0.0984(3) 0.037(3) Uani 1 d .
C42 C 0.9069(9) 0.7442(12) 0.0858(3) 0.042(3) Uani 1 d .
H42A H 0.8999(9) 0.8262(12) 0.0692(3) 0.051 Uiso 1 calc R
C43 C 0.8174(9) 0.6831(11) 0.0975(3) 0.038(3) Uani 1 d .
H43A H 0.7500(9) 0.7276(11) 0.0894(3) 0.045 Uiso 1 calc R
C44 C 1.1059(9) 0.7514(15) 0.0859(4) 0.062(4) Uani 1 d .
H44A H 1.1684(9) 0.6955(15) 0.0974(4) 0.093 Uiso 1 calc R
H44B H 1.1130(9) 0.8577(15) 0.0929(4) 0.093 Uiso 1 calc R
H44C H 1.1003(9) 0.7427(15) 0.0592(4) 0.093 Uiso 1 calc R

loop_
_atom_type_symbol
_atom_type_description
_atom_type_scat_dispersion_real
_atom_type_scat_dispersion_imag
_atom_type_scat_source
C C 0.0033 0.0016 'International Tables Vol C Tables 4.2.6.8 and 6.1.1.4'
H H 0.0000 0.0000 'International Tables Vol C Tables 4.2.6.8 and 6.1.1.4'
N N 0.0061 0.0033 'International Tables Vol C Tables 4.2.6.8 and 6.1.1.4'
O O 0.0106 0.0060 'International Tables Vol C Tables 4.2.6.8 and 6.1.1.4'
Ni Ni 0.3393 1.1124 'International Tables Vol C Tables 4.2.6.8 and 6.1.1.4'

loop_
_geom_angle_atom_site_label_1
_geom_angle_atom_site_label_2
_geom_angle_atom_site_label_3
_geom_angle
O3 Ni1 O4 94.8(3)
O3 Ni1 N2 90.9(3)
O4 Ni1 N2 174.2(3)
O3 Ni1 N1 174.1(3)
O4 Ni1 N1 90.3(3)
N2 Ni1 N1 83.9(3)
O1 Ni2 O2 94.4(3)
O1 Ni2 N3 89.7(3)
O2 Ni2 N3 175.5(3)
O1 Ni2 N4 174.2(3)
O2 Ni2 N4 91.4(3)
N3 Ni2 N4 84.5(4)
C3 O1 Ni2 127.4(7)
C5 O2 Ni2 126.4(7)
C8 O3 Ni1 126.1(7)
C10 O4 Ni1 126.1(7)
C1 N1 C22 122.6(8)
C1 N1 Ni1 115.8(7)
C22 N1 Ni1 121.1(6)
C2 N2 C13 123.0(8)
C2 N2 Ni1 115.2(7)
C13 N2 Ni1 121.4(6)
C1 N3 C38 121.7(8)
C1 N3 Ni2 116.0(7)
C38 N3 Ni2 122.2(7)
C2 N4 C31 123.9(8)
C2 N4 Ni2 113.3(7)
C31 N4 Ni2 122.8(6)
N3 C1 N1 135.8(10)
N3 C1 C2 111.7(8)
N1 C1 C2 112.4(9)
N2 C2 N4 133.8(9)
N2 C2 C1 112.6(9)
N4 C2 C1 113.7(8)
O1 C3 C4 125.2(10)
O1 C3 C7 115.5(10)
C4 C3 C7 119.3(11)
C5 C4 C3 121.7(11)
O2 C5 C4 124.9(10)
O2 C5 C6 115.7(10)
C4 C5 C6 119.5(11)
O3 C8 C9 123.7(11)
O3 C8 C12 114.8(10)
C9 C8 C12 121.4(11)
C10 C9 C8 124.4(12)
O4 C10 C9 124.1(11)
O4 C10 C11 115.2(11)
C9 C10 C11 120.7(11)
C14 C13 C18 122.5(9)
C14 C13 N2 121.0(9)
C18 C13 N2 116.3(8)
C15 C14 C13 117.4(10)
C15 C14 C19 122.0(10)
C13 C14 C19 120.6(10)
C14 C15 C16 122.8(10)
C15 C16 C17 119.1(11)
C15 C16 C20 121.8(11)
C17 C16 C20 119.1(12)
C18 C17 C16 119.8(11)
C13 C18 C17 118.1(9)
C13 C18 C21 121.9(9)
C17 C18 C21 119.9(10)
C27 C22 C23 122.1(10)
C27 C22 N1 120.9(9)
C23 C22 N1 116.6(10)
C24 C23 C22 117.7(11)
C24 C23 C28 121.6(10)
C22 C23 C28 120.7(10)
C23 C24 C25 122.2(11)
C26 C25 C24 117.9(11)
C26 C25 C29 121.3(13)
C24 C25 C29 120.7(12)
C25 C26 C27 122.3(12)
C22 C27 C26 117.8(11)
C22 C27 C30 120.1(10)
C26 C27 C30 122.1(11)
C36 C31 C32 119.6(10)
C36 C31 N4 120.7(10)
C32 C31 N4 119.6(9)
C33 C32 C31 120.6(10)
C32 C33 C34 120.7(11)
C35 C34 C33 116.9(11)
C35 C34 C37 122.4(12)
C33 C34 C37 120.7(12)
C34 C35 C36 123.2(11)
C31 C36 C35 118.8(10)
C39 C38 C43 117.9(10)
C39 C38 N3 121.2(10)
C43 C38 N3 120.5(10)
C38 C39 C40 119.6(11)
C41 C40 C39 122.4(10)
C42 C41 C40 117.4(10)
C42 C41 C44 121.2(10)
C40 C41 C44 121.3(10)
C41 C42 C43 120.3(11)
C42 C43 C38 122.2(10)

loop_
_geom_bond_atom_site_label_1
_geom_bond_atom_site_label_2
_geom_bond_distance
Ni1 O3 1.841(7)
Ni1 O4 1.843(7)
Ni1 N2 1.886(8)
Ni1 N1 1.880(8)
Ni2 O1 1.845(7)
Ni2 O2 1.854(7)
Ni2 N3 1.879(8)
Ni2 N4 1.902(8)
O1 C3 1.240(12)
O2 C5 1.278(12)
O3 C8 1.285(13)
O4 C10 1.288(12)
N1 C1 1.304(12)
N1 C22 1.440(12)
N2 C2 1.311(12)
N2 C13 1.451(12)
N3 C1 1.316(13)
N3 C38 1.437(12)
N4 C2 1.334(12)
N4 C31 1.432(12)
C1 C2 1.518(13)
C3 C4 1.420(14)
C3 C7 1.522(14)
C4 C5 1.392(14)
C5 C6 1.497(14)
C8 C9 1.390(15)
C8 C12 1.509(14)
C9 C10 1.368(15)
C10 C11 1.530(14)
C13 C14 1.395(13)
C13 C18 1.392(14)
C14 C15 1.376(14)
C14 C19 1.498(14)
C15 C16 1.37(2)
C16 C17 1.41(2)
C16 C20 1.537(15)
C17 C18 1.406(13)
C18 C21 1.503(14)
C22 C27 1.376(14)
C22 C23 1.404(14)
C23 C24 1.388(14)
C23 C28 1.50(2)
C24 C25 1.41(2)
C25 C26 1.36(2)
C25 C29 1.52(2)
C26 C27 1.419(15)
C27 C30 1.50(2)
C31 C36 1.361(14)
C31 C32 1.375(14)
C32 C33 1.385(14)
C33 C34 1.38(2)
C34 C35 1.37(2)
C34 C37 1.540(15)
C35 C36 1.386(14)
C38 C39 1.384(15)
C38 C43 1.385(14)
C39 C40 1.388(14)
C40 C41 1.390(15)
C41 C42 1.380(14)
C41 C44 1.519(14)
C42 C43 1.383(13)
